data_4020065
loop_
_publ_author_name
'Narayan S. Karunjule'
'Shankar D. Markad'
'Tarun Sharma'
'Sushma G. Sabharwal'
'Vedavati G. Puranik'
'Dilip D. Dhavale'

_journal_name_full 'Journal of Organic Chemistry'
_journal_page_first 1356
_journal_page_last 1363
_journal_paper_doi 10.1021/jo048176x
_journal_volume 70
_journal_year 2005
_chemical_formula_moiety 'C32 H37 N O8 S'
_chemical_formula_sum 'C32 H37 N O8 S'
_chemical_formula_weight 595.69
_chemical_name_common Isoxazolidine
_space_group_IT_number 19
_symmetry_cell_setting orthorhombic
_symmetry_space_group_name_Hall 'P 2ac 2ab'
_symmetry_space_group_name_H-M 'P 21 21 21'
_atom_sites_solution_hydrogens geom
_atom_sites_solution_primary direct
_atom_sites_solution_secondary difmap
_cell_angle_alpha 90.00
_cell_angle_beta 90.00
_cell_angle_gamma 90.00
_cell_formula_units_Z 4
_cell_length_a 8.549(4)
_cell_length_b 10.236(4)
_cell_length_c 35.646(15)
_cell_measurement_reflns_used 6667
_cell_measurement_temperature 293(2)
_cell_measurement_theta_max 20.36
_cell_measurement_theta_min 2.29
_cell_volume 3119(2)
_diffrn_ambient_temperature 293(2)
_diffrn_detector_area_resol_mean ?
_diffrn_measurement_device ' Bruker Smart APEX'
_diffrn_measurement_device_type ' CCD Area Detector'
_diffrn_measurement_method 'Omega Scan'
_diffrn_radiation_monochromator graphite
_diffrn_radiation_source 'fine-focus sealed tube'
_diffrn_radiation_type MoK\a
_diffrn_radiation_wavelength 0.71073
_diffrn_reflns_av_R_equivalents 0.0398
_diffrn_reflns_av_sigmaI/netI 0.0292
_diffrn_reflns_limit_h_max 10
_diffrn_reflns_limit_h_min -10
_diffrn_reflns_limit_k_max 12
_diffrn_reflns_limit_k_min -12
_diffrn_reflns_limit_l_max 42
_diffrn_reflns_limit_l_min -42
_diffrn_reflns_number 30374
_diffrn_reflns_theta_max 25.00
_diffrn_reflns_theta_min 1.14
_diffrn_standards_decay_% ?
_diffrn_standards_interval_count ?
_diffrn_standards_interval_time ?
_diffrn_standards_number ?
_exptl_absorpt_coefficient_mu 0.154
_exptl_absorpt_correction_T_max 0.9966
_exptl_absorpt_correction_T_min 0.9783
_exptl_absorpt_correction_type multi-scan
_exptl_absorpt_process_details 'Bruker SADABS'
_exptl_crystal_colour colourless
_exptl_crystal_density_diffrn 1.268
_exptl_crystal_density_meas ?
_exptl_crystal_density_method 'not measured'
_exptl_crystal_description plate
_exptl_crystal_F_000 1264
_exptl_crystal_size_max 0.14
_exptl_crystal_size_mid 0.13
_exptl_crystal_size_min 0.02
_refine_ls_abs_structure_details 'Flack H D (1983), Acta Cryst. A39, 876-881'
_refine_ls_abs_structure_Flack 0.04(9)
_refine_ls_extinction_coef ?
_refine_ls_extinction_method none
_refine_ls_goodness_of_fit_ref 1.126
_refine_ls_hydrogen_treatment mixed
_refine_ls_matrix_type full
_refine_ls_number_parameters 382
_refine_ls_number_reflns 5489
_refine_ls_number_restraints 0
_refine_ls_restrained_S_all 1.126
_refine_ls_R_factor_all 0.0584
_refine_ls_R_factor_gt 0.0440
_refine_ls_shift/su_max 0.001
_refine_ls_shift/su_mean 0.000
_refine_ls_structure_factor_coef Fsqd
_refine_ls_weighting_details 'calc w=1/[\s^2^(Fo^2^)+(0.0577P)^2^+0.1131P] where P=(Fo^2^+2Fc^2^)/3'
_refine_ls_weighting_scheme calc
_refine_ls_wR_factor_gt 0.0976
_refine_ls_wR_factor_ref 0.1099
_reflns_number_gt 4483
_reflns_number_total 5489
_reflns_threshold_expression >2sigma(I)
_cod_depositor_comments
;
The following automatic conversions were performed:
'_symmetry_cell_setting' value 'Orthorhombic' changed to 'orthorhombic'
according to '/home/saulius/struct/CIF-dictionaries/cif_core.dic'
dictionary named 'cif_core.dic' version 2.4.1 from 2010-06-29.

Automatic conversion script
Id: cif_fix_enum 1527 2010-12-29 10:47:43Z saulius 
;
_cod_original_sg_symbol_H-M P212121
_cod_database_code 4020065

loop_
_symmetry_equiv_pos_as_xyz
'x, y, z'
'-x+1/2, -y, z+1/2'
'x+1/2, -y+1/2, -z'
'-x, y+1/2, -z+1/2'

loop_
_atom_site_label
_atom_site_type_symbol
_atom_site_fract_x
_atom_site_fract_y
_atom_site_fract_z
_atom_site_U_iso_or_equiv
_atom_site_adp_type
_atom_site_occupancy
_atom_site_symmetry_multiplicity
_atom_site_calc_flag
_atom_site_refinement_flags
_atom_site_disorder_assembly
_atom_site_disorder_group
S S 0.57647(7) 0.24594(7) 0.927270(18) 0.05298(18) Uani 1 1 d . . .
O1 O 0.3568(3) 0.2459(3) 0.79007(7) 0.0928(7) Uani 1 1 d . . .
O2 O 0.3896(3) 0.4654(2) 0.79091(6) 0.0750(6) Uani 1 1 d . . .
O3 O -0.0223(2) 0.51651(19) 0.81357(5) 0.0609(5) Uani 1 1 d . . .
O4 O 0.1605(2) 0.28473(15) 0.83330(4) 0.0529(5) Uani 1 1 d . . .
O5 O 0.18132(19) 0.49157(17) 0.93498(4) 0.0497(4) Uani 1 1 d . . .
O6 O 0.4114(2) 0.31363(17) 0.92554(5) 0.0550(4) Uani 1 1 d . . .
O7 O 0.6364(2) 0.2520(2) 0.96435(5) 0.0705(5) Uani 1 1 d . . .
O8 O 0.6613(2) 0.3051(2) 0.89740(6) 0.0727(6) Uani 1 1 d . . .
N N 0.0721(2) 0.52953(19) 0.90604(5) 0.0437(5) Uani 1 1 d . . .
C1 C 0.2095(4) 0.2993(3) 0.79601(7) 0.0565(7) Uani 1 1 d . . .
H1 H 0.1331 0.2601 0.7789 0.068 Uiso 1 1 calc R . .
C2 C 0.2252(4) 0.4460(3) 0.78824(7) 0.0581(7) Uani 1 1 d . . .
H2 H 0.1826 0.4716 0.7638 0.070 Uiso 1 1 calc R . .
C3 C 0.1398(3) 0.5092(3) 0.82101(7) 0.0497(6) Uani 1 1 d . . .
H3 H 0.1837 0.5949 0.8273 0.060 Uiso 1 1 calc R . .
C4 C 0.1669(3) 0.4096(2) 0.85242(6) 0.0422(6) Uani 1 1 d . . .
H4 H 0.2717 0.4222 0.8629 0.051 Uiso 1 1 calc R . .
C5 C 0.0477(3) 0.4088(2) 0.88407(6) 0.0411(6) Uani 1 1 d . . .
H5 H -0.0586 0.4070 0.8738 0.049 Uiso 1 1 calc R . .
C6 C 0.0708(3) 0.2956(3) 0.91154(6) 0.0487(6) Uani 1 1 d . . .
H6A H -0.0289 0.2574 0.9185 0.058 Uiso 1 1 calc R . .
H6B H 0.1362 0.2282 0.9006 0.058 Uiso 1 1 calc R . .
C7 C 0.1505(3) 0.3572(3) 0.94552(7) 0.0485(6) Uani 1 1 d . . .
H7 H 0.0782 0.3558 0.9669 0.058 Uiso 1 1 calc R . .
C8 C 0.3040(3) 0.2974(3) 0.95719(7) 0.0516(7) Uani 1 1 d . . .
H8A H 0.3447 0.3412 0.9793 0.062 Uiso 1 1 calc R . .
H8B H 0.2905 0.2055 0.9630 0.062 Uiso 1 1 calc R . .
C9 C 0.5354(3) 0.0827(3) 0.91571(7) 0.0491(6) Uani 1 1 d . . .
C10 C 0.5889(3) -0.0175(3) 0.93855(8) 0.0615(7) Uani 1 1 d . . .
H10 H 0.6414 0.0013 0.9607 0.074 Uiso 1 1 calc R . .
C11 C 0.5633(4) -0.1453(3) 0.92801(9) 0.0668(8) Uani 1 1 d . . .
H11 H 0.5992 -0.2123 0.9434 0.080 Uiso 1 1 calc R . .
C12 C 0.4852(3) -0.1765(3) 0.89507(9) 0.0626(8) Uani 1 1 d . . .
C13 C 0.4323(4) -0.0753(3) 0.87316(9) 0.0704(8) Uani 1 1 d . . .
H13 H 0.3782 -0.0946 0.8512 0.084 Uiso 1 1 calc R . .
C14 C 0.4565(3) 0.0537(3) 0.88253(8) 0.0630(8) Uani 1 1 d . . .
H14 H 0.4208 0.1203 0.8670 0.076 Uiso 1 1 calc R . .
C15 C 0.4592(4) -0.3185(3) 0.88412(11) 0.0909(11) Uani 1 1 d . . .
H15A H 0.5400 -0.3717 0.8949 0.136 Uiso 1 1 calc R . .
H15B H 0.4620 -0.3265 0.8573 0.136 Uiso 1 1 calc R . .
H15C H 0.3592 -0.3470 0.8932 0.136 Uiso 1 1 calc R . .
C16 C -0.0693(3) 0.5795(3) 0.92456(8) 0.0575(7) Uani 1 1 d . . .
H16A H -0.1069 0.5154 0.9424 0.069 Uiso 1 1 calc R . .
H16B H -0.1505 0.5933 0.9060 0.069 Uiso 1 1 calc R . .
C17 C -0.0365(3) 0.7064(3) 0.94465(7) 0.0542(7) Uani 1 1 d . . .
C18 C 0.0586(4) 0.8006(3) 0.92831(9) 0.0727(8) Uani 1 1 d . . .
H18 H 0.1041 0.7836 0.9051 0.087 Uiso 1 1 calc R . .
C19 C 0.0872(5) 0.9185(3) 0.94560(12) 0.0942(12) Uani 1 1 d . . .
H19 H 0.1511 0.9797 0.9339 0.113 Uiso 1 1 calc R . .
C20 C 0.0239(5) 0.9466(4) 0.97924(13) 0.0963(12) Uani 1 1 d . . .
H20 H 0.0449 1.0263 0.9907 0.116 Uiso 1 1 calc R . .
C21 C -0.0713(5) 0.8577(4) 0.99651(9) 0.0891(12) Uani 1 1 d . . .
H21 H -0.1166 0.8776 1.0195 0.107 Uiso 1 1 calc R . .
C22 C -0.1010(4) 0.7354(4) 0.97938(8) 0.0732(9) Uani 1 1 d . . .
H22 H -0.1639 0.6743 0.9914 0.088 Uiso 1 1 calc R . .
C23 C -0.0664(5) 0.6201(3) 0.78834(8) 0.0724(9) Uani 1 1 d . . .
H23A H -0.1742 0.6071 0.7807 0.087 Uiso 1 1 calc R . .
H23B H -0.0017 0.6150 0.7660 0.087 Uiso 1 1 calc R . .
C24 C -0.0504(3) 0.7543(3) 0.80501(7) 0.0543(6) Uani 1 1 d . . .
C25 C 0.0668(4) 0.8379(3) 0.79357(8) 0.0665(8) Uani 1 1 d . . .
H25 H 0.1373 0.8109 0.7753 0.080 Uiso 1 1 calc R . .
C26 C 0.0808(4) 0.9611(3) 0.80890(10) 0.0759(9) Uani 1 1 d . . .
H26 H 0.1622 1.0155 0.8014 0.091 Uiso 1 1 calc R . .
C27 C -0.0236(4) 1.0035(3) 0.83492(10) 0.0805(10) Uani 1 1 d . . .
H27 H -0.0151 1.0873 0.8448 0.097 Uiso 1 1 calc R . .
C28 C -0.1402(5) 0.9233(4) 0.84645(11) 0.0909(11) Uani 1 1 d . . .
H28 H -0.2123 0.9523 0.8641 0.109 Uiso 1 1 calc R . .
C29 C -0.1521(4) 0.7978(3) 0.83189(9) 0.0748(9) Uani 1 1 d . . .
H29 H -0.2305 0.7424 0.8405 0.090 Uiso 1 1 calc R . .
C30 C 0.4651(4) 0.3458(4) 0.78010(9) 0.0783(10) Uani 1 1 d . . .
C31 C 0.6138(5) 0.3283(6) 0.80223(12) 0.1264(18) Uani 1 1 d . . .
H31A H 0.6827 0.4005 0.7974 0.190 Uiso 1 1 calc R . .
H31B H 0.6638 0.2484 0.7948 0.190 Uiso 1 1 calc R . .
H31C H 0.5896 0.3250 0.8285 0.190 Uiso 1 1 calc R . .
C32 C 0.4921(5) 0.3449(5) 0.73790(9) 0.1038(14) Uani 1 1 d . . .
H32A H 0.3934 0.3501 0.7252 0.156 Uiso 1 1 calc R . .
H32B H 0.5443 0.2655 0.7309 0.156 Uiso 1 1 calc R . .
H32C H 0.5557 0.4184 0.7310 0.156 Uiso 1 1 calc R . .

loop_
_atom_site_aniso_label
_atom_site_aniso_U_11
_atom_site_aniso_U_22
_atom_site_aniso_U_33
_atom_site_aniso_U_23
_atom_site_aniso_U_13
_atom_site_aniso_U_12
S 0.0423(3) 0.0612(4) 0.0554(4) 0.0008(3) -0.0064(3) -0.0007(3)
O1 0.0847(15) 0.0732(14) 0.1204(19) -0.0003(15) 0.0429(14) 0.0039(14)
O2 0.0811(15) 0.0827(16) 0.0612(12) 0.0002(11) 0.0115(11) -0.0315(13)
O3 0.0719(13) 0.0474(11) 0.0632(11) 0.0071(9) -0.0201(10) -0.0050(9)
O4 0.0745(12) 0.0371(10) 0.0472(10) -0.0039(7) 0.0056(9) -0.0074(9)
O5 0.0483(10) 0.0480(10) 0.0528(10) -0.0072(8) -0.0096(8) 0.0005(8)
O6 0.0519(10) 0.0627(11) 0.0503(10) 0.0082(9) 0.0001(9) 0.0060(9)
O7 0.0700(12) 0.0746(13) 0.0669(12) -0.0088(11) -0.0224(10) 0.0041(12)
O8 0.0521(11) 0.0885(15) 0.0775(13) 0.0082(12) 0.0038(10) -0.0124(11)
N 0.0403(10) 0.0467(12) 0.0441(11) -0.0049(9) -0.0032(9) 0.0030(10)
C1 0.0694(18) 0.0552(17) 0.0448(15) -0.0117(13) 0.0006(13) -0.0126(14)
C2 0.0753(19) 0.0622(18) 0.0369(14) 0.0002(13) -0.0043(13) -0.0157(15)
C3 0.0631(17) 0.0401(14) 0.0460(14) -0.0006(12) -0.0089(12) -0.0126(13)
C4 0.0490(14) 0.0359(13) 0.0418(13) -0.0022(10) -0.0017(11) -0.0070(11)
C5 0.0400(13) 0.0396(13) 0.0437(13) -0.0019(10) -0.0074(11) -0.0054(11)
C6 0.0482(14) 0.0500(14) 0.0481(14) 0.0034(11) -0.0020(12) -0.0113(12)
C7 0.0463(14) 0.0534(15) 0.0457(14) -0.0008(12) 0.0038(12) -0.0035(13)
C8 0.0558(15) 0.0612(17) 0.0379(13) 0.0015(12) 0.0017(12) -0.0009(13)
C9 0.0373(13) 0.0625(17) 0.0476(14) 0.0009(12) -0.0012(11) 0.0029(12)
C10 0.0591(17) 0.070(2) 0.0556(16) 0.0036(14) -0.0109(14) 0.0005(16)
C11 0.0646(18) 0.0603(18) 0.0756(19) 0.0131(16) -0.0048(18) 0.0006(16)
C12 0.0453(15) 0.067(2) 0.076(2) -0.0060(17) 0.0081(15) -0.0079(14)
C13 0.0626(18) 0.083(2) 0.0653(19) -0.0126(17) -0.0134(16) -0.0026(18)
C14 0.0630(18) 0.071(2) 0.0552(16) 0.0013(14) -0.0103(15) 0.0063(16)
C15 0.074(2) 0.073(2) 0.126(3) -0.018(2) 0.014(2) -0.0175(19)
C16 0.0455(14) 0.0619(17) 0.0650(17) -0.0047(14) 0.0035(14) 0.0062(13)
C17 0.0493(15) 0.0591(17) 0.0541(15) -0.0016(13) 0.0023(12) 0.0213(14)
C18 0.081(2) 0.0610(18) 0.076(2) -0.0171(16) 0.0190(19) 0.0092(17)
C19 0.102(3) 0.064(2) 0.116(3) -0.024(2) 0.021(3) 0.012(2)
C20 0.103(3) 0.071(3) 0.115(3) -0.026(2) -0.003(3) 0.023(2)
C21 0.105(3) 0.103(3) 0.0594(19) -0.030(2) -0.002(2) 0.052(3)
C22 0.074(2) 0.087(2) 0.0590(17) 0.0027(17) 0.0069(15) 0.0271(19)
C23 0.101(2) 0.0534(18) 0.0631(18) 0.0097(14) -0.0290(19) 0.0045(18)
C24 0.0638(16) 0.0488(15) 0.0503(14) 0.0089(13) -0.0106(13) 0.0029(16)
C25 0.074(2) 0.0588(19) 0.0664(18) 0.0165(15) 0.0052(17) 0.0020(17)
C26 0.067(2) 0.062(2) 0.099(2) 0.0248(18) -0.005(2) -0.0117(18)
C27 0.094(3) 0.0503(18) 0.097(2) -0.0029(18) -0.015(2) -0.0108(18)
C28 0.100(3) 0.079(3) 0.093(3) -0.020(2) 0.025(2) 0.005(2)
C29 0.069(2) 0.067(2) 0.089(2) 0.0085(18) 0.0111(18) -0.0170(17)
C30 0.075(2) 0.096(3) 0.0639(19) -0.0009(18) 0.0154(17) -0.007(2)
C31 0.087(3) 0.194(5) 0.098(3) 0.013(3) -0.006(2) -0.007(3)
C32 0.099(3) 0.148(4) 0.064(2) -0.005(2) 0.022(2) 0.002(3)
